data_4075735
loop_
_publ_author_name
'DeVasher, Rebecca B.'
'Spruell, Jason M.'
'Dixon, David A.'
'Broker, Grant A.'
'Griffin, Scott T.'
'Rogers, Robin D.'
'Shaughnessy, Kevin H.'

_publ_section_title
;
 Experimental and Computational Study of Steric and Electronic Effects on
 the Coordination of Bulky, Water-Soluble Alkylphosphines to Palladium
 under Reducing Conditions:&#x00A0; Correlation to Catalytic Activity
;
_journal_issue 5
_journal_name_full Organometallics
_journal_page_first 962
_journal_paper_doi 10.1021/om049241w
_journal_volume 24
_journal_year 2005
_chemical_formula_sum 'C15 H36 B I N P'
_chemical_formula_weight 399.13
_chemical_name_systematic
; 
 ? 
;
_space_group_IT_number 14
_symmetry_cell_setting monoclinic
_symmetry_space_group_name_Hall '-P 2ybc'
_symmetry_space_group_name_H-M 'P 1 21/c 1'
_atom_sites_solution_hydrogens geom
_atom_sites_solution_primary direct
_atom_sites_solution_secondary difmap
_audit_creation_method SHELXL-97
_cell_angle_alpha 90.00
_cell_angle_beta 90.233(3)
_cell_angle_gamma 90.00
_cell_formula_units_Z 4
_cell_length_a 11.7778(17)
_cell_length_b 11.5772(17)
_cell_length_c 14.397(2)
_cell_measurement_temperature 293(2)
_cell_volume 1963.1(5)
_computing_cell_refinement 'Bruker SMART'
_computing_data_collection 'Bruker SMART'
_computing_data_reduction 'Bruker SHELXTL'
_computing_molecular_graphics 'Bruker SHELXTL'
_computing_publication_material 'Bruker SHELXTL'
_computing_structure_refinement 'SHELXL-97 (Sheldrick, 1997)'
_computing_structure_solution 'SHELXS-97 (Sheldrick, 1990)'
_diffrn_ambient_temperature 293(2)
_diffrn_measured_fraction_theta_full 0.996
_diffrn_measured_fraction_theta_max 0.996
_diffrn_measurement_device_type 'CCD area detector'
_diffrn_measurement_method 'phi and omega scans'
_diffrn_radiation_monochromator graphite
_diffrn_radiation_source 'fine-focus sealed tube'
_diffrn_radiation_type MoK\a
_diffrn_radiation_wavelength 0.71073
_diffrn_reflns_av_R_equivalents 0.0253
_diffrn_reflns_av_sigmaI/netI 0.0167
_diffrn_reflns_limit_h_max 13
_diffrn_reflns_limit_h_min -11
_diffrn_reflns_limit_k_max 12
_diffrn_reflns_limit_k_min -12
_diffrn_reflns_limit_l_max 13
_diffrn_reflns_limit_l_min -16
_diffrn_reflns_number 8409
_diffrn_reflns_theta_full 23.30
_diffrn_reflns_theta_max 23.30
_diffrn_reflns_theta_min 2.26
_exptl_absorpt_coefficient_mu 1.704
_exptl_absorpt_correction_type none
_exptl_crystal_density_diffrn 1.350
_exptl_crystal_density_method 'not measured'
_exptl_crystal_F_000 824
_exptl_crystal_size_max 0.42
_exptl_crystal_size_mid 0.36
_exptl_crystal_size_min 0.12
_refine_diff_density_max 0.385
_refine_diff_density_min -0.314
_refine_diff_density_rms 0.061
_refine_ls_extinction_coef 0.0051(2)
_refine_ls_extinction_expression Fc^*^=kFc[1+0.001xFc^2^\l^3^/sin(2\q)]^-1/4^
_refine_ls_extinction_method SHELXL
_refine_ls_goodness_of_fit_ref 1.118
_refine_ls_hydrogen_treatment mixed
_refine_ls_matrix_type full
_refine_ls_number_parameters 185
_refine_ls_number_reflns 2824
_refine_ls_number_restraints 0
_refine_ls_restrained_S_all 1.118
_refine_ls_R_factor_all 0.0212
_refine_ls_R_factor_gt 0.0204
_refine_ls_shift/su_max 0.003
_refine_ls_shift/su_mean 0.000
_refine_ls_structure_factor_coef Fsqd
_refine_ls_weighting_details 'calc w=1/[\s^2^(Fo^2^)+(0.0205P)^2^+1.4618P] where P=(Fo^2^+2Fc^2^)/3'
_refine_ls_weighting_scheme calc
_refine_ls_wR_factor_gt 0.0465
_refine_ls_wR_factor_ref 0.0470
_reflns_number_gt 2752
_reflns_number_total 2824
_reflns_threshold_expression >2sigma(I)
_cod_data_source_file om049241wsi20041001_034621.cif
_cod_data_source_block g1
_cod_depositor_comments
;
The following automatic conversions were performed:

'_symmetry_cell_setting' value 'Monoclinic' changed to 'monoclinic'
according to /home/saulius/struct/CIF-dictionaries/cif_core.dic
dictionary named 'cif_core.dic' version 2.4.1 from 2010-06-29.

Automatic conversion script
Id: cif_fix_values 1715 2011-07-08 13:25:40Z adriana 
;
_cod_original_sg_symbol_H-M P2(1)/c
_cod_database_code 4075735

loop_
_symmetry_equiv_pos_as_xyz
'x, y, z'
'-x, y+1/2, -z+1/2'
'-x, -y, -z'
'x, -y-1/2, z-1/2'

loop_
_atom_site_label
_atom_site_type_symbol
_atom_site_fract_x
_atom_site_fract_y
_atom_site_fract_z
_atom_site_U_iso_or_equiv
_atom_site_adp_type
_atom_site_occupancy
_atom_site_symmetry_multiplicity
_atom_site_calc_flag
_atom_site_refinement_flags
C1 C 0.13258(19) -0.47875(19) 0.73068(14) 0.0220(5) Uani 1 1 d .
H1B H 0.0593 -0.4406 0.7324 0.026 Uiso 1 1 calc R
H1A H 0.1373 -0.5297 0.7841 0.026 Uiso 1 1 calc R
C2 C 0.22480(18) -0.38867(19) 0.73814(14) 0.0217(5) Uani 1 1 d .
H2B H 0.2982 -0.4264 0.7422 0.026 Uiso 1 1 calc R
H2A H 0.2141 -0.3437 0.7943 0.026 Uiso 1 1 calc R
C3 C 0.22260(17) -0.30808(18) 0.65352(13) 0.0177(4) Uani 1 1 d .
H3A H 0.1445 -0.2791 0.6503 0.021 Uiso 1 1 calc R
C4 C 0.23704(18) -0.38162(18) 0.56559(14) 0.0202(5) Uani 1 1 d .
H4B H 0.2345 -0.3323 0.5111 0.024 Uiso 1 1 calc R
H4A H 0.3102 -0.4200 0.5671 0.024 Uiso 1 1 calc R
C5 C 0.14313(18) -0.47086(18) 0.55978(14) 0.0201(5) Uani 1 1 d .
H5B H 0.0707 -0.4315 0.5543 0.024 Uiso 1 1 calc R
H5A H 0.1535 -0.5169 0.5041 0.024 Uiso 1 1 calc R
C6 C 0.24111(19) -0.62875(19) 0.64431(16) 0.0270(5) Uani 1 1 d .
H6C H 0.2429 -0.6729 0.5879 0.041 Uiso 1 1 calc R
H6B H 0.2361 -0.6802 0.6964 0.041 Uiso 1 1 calc R
H6A H 0.3092 -0.5835 0.6493 0.041 Uiso 1 1 calc R
C7 C 0.03547(19) -0.6237(2) 0.63717(15) 0.0274(5) Uani 1 1 d .
H7A H 0.0367 -0.6675 0.5805 0.041 Uiso 1 1 calc R
H7B H -0.0306 -0.5752 0.6379 0.041 Uiso 1 1 calc R
H7C H 0.0334 -0.6756 0.6892 0.041 Uiso 1 1 calc R
C8 C 0.23994(18) -0.06329(19) 0.59797(14) 0.0213(5) Uani 1 1 d .
C9 C 0.2007(2) -0.1050(2) 0.50158(15) 0.0293(5) Uani 1 1 d .
H9C H 0.1711 -0.0409 0.4669 0.044 Uiso 1 1 calc R
H9B H 0.1425 -0.1624 0.5087 0.044 Uiso 1 1 calc R
H9A H 0.2640 -0.1379 0.4691 0.044 Uiso 1 1 calc R
C10 C 0.13447(19) -0.0240(2) 0.65206(16) 0.0295(5) Uani 1 1 d .
H10C H 0.0932 0.0318 0.6160 0.044 Uiso 1 1 calc R
H10B H 0.1577 0.0102 0.7098 0.044 Uiso 1 1 calc R
H10A H 0.0867 -0.0894 0.6641 0.044 Uiso 1 1 calc R
C11 C 0.3177(2) 0.0413(2) 0.58617(17) 0.0323(6) Uani 1 1 d .
H11C H 0.2764 0.1026 0.5563 0.048 Uiso 1 1 calc R
H11B H 0.3817 0.0202 0.5488 0.048 Uiso 1 1 calc R
H11A H 0.3437 0.0668 0.6460 0.048 Uiso 1 1 calc R
C12 C 0.46127(19) -0.2074(2) 0.63167(15) 0.0246(5) Uani 1 1 d .
C13 C 0.5014(2) -0.3194(2) 0.67954(17) 0.0326(6) Uani 1 1 d .
H13A H 0.5808 -0.3308 0.6677 0.049 Uiso 1 1 calc R
H13B H 0.4591 -0.3837 0.6555 0.049 Uiso 1 1 calc R
H13C H 0.4894 -0.3134 0.7453 0.049 Uiso 1 1 calc R
C14 C 0.5387(2) -0.1097(2) 0.66771(17) 0.0335(6) Uani 1 1 d .
H14A H 0.6164 -0.1280 0.6542 0.050 Uiso 1 1 calc R
H14B H 0.5295 -0.1017 0.7336 0.050 Uiso 1 1 calc R
H14C H 0.5185 -0.0385 0.6377 0.050 Uiso 1 1 calc R
C15 C 0.4768(2) -0.2201(2) 0.52680(16) 0.0300(5) Uani 1 1 d .
H15A H 0.5551 -0.2354 0.5135 0.045 Uiso 1 1 calc R
H15B H 0.4539 -0.1500 0.4965 0.045 Uiso 1 1 calc R
H15C H 0.4310 -0.2830 0.5046 0.045 Uiso 1 1 calc R
N1 N 0.13996(14) -0.55029(15) 0.64318(11) 0.0198(4) Uani 1 1 d .
I I 0.130404(12) 0.233395(13) 0.885133(10) 0.02893(9) Uani 1 1 d .
P P 0.31203(4) -0.17753(5) 0.66984(3) 0.01784(13) Uani 1 1 d .
B B 0.3105(2) -0.1353(2) 0.79977(16) 0.0273(6) Uani 1 1 d .
H1B1 H 0.3602 -0.1857 0.8339 0.047(8) Uiso 1 1 calc R
H2B1 H 0.2347 -0.1422 0.8234 0.041(7) Uiso 1 1 calc R
H3B1 H 0.3360 -0.0569 0.8065 0.041(7) Uiso 1 1 calc R

loop_
_atom_site_aniso_label
_atom_site_aniso_U_11
_atom_site_aniso_U_22
_atom_site_aniso_U_33
_atom_site_aniso_U_23
_atom_site_aniso_U_13
_atom_site_aniso_U_12
C1 0.0317(12) 0.0215(11) 0.0128(10) 0.0012(9) 0.0023(9) -0.0030(9)
C2 0.0289(12) 0.0214(11) 0.0150(10) 0.0012(9) -0.0013(8) -0.0036(9)
C3 0.0199(11) 0.0178(10) 0.0155(10) 0.0001(9) -0.0016(8) -0.0020(9)
C4 0.0257(11) 0.0191(11) 0.0159(10) 0.0020(9) 0.0002(8) -0.0021(9)
C5 0.0256(11) 0.0206(11) 0.0139(10) 0.0008(8) -0.0032(8) -0.0005(9)
C6 0.0305(12) 0.0219(12) 0.0287(12) 0.0022(10) -0.0035(9) 0.0036(10)
C7 0.0299(12) 0.0268(12) 0.0256(12) 0.0007(10) -0.0019(9) -0.0105(10)
C8 0.0245(11) 0.0181(11) 0.0213(11) 0.0024(9) -0.0019(9) -0.0016(9)
C9 0.0376(13) 0.0287(12) 0.0215(11) 0.0058(10) -0.0048(10) 0.0020(11)
C10 0.0317(13) 0.0244(12) 0.0324(13) -0.0004(10) 0.0006(10) 0.0042(10)
C11 0.0367(14) 0.0220(12) 0.0380(14) 0.0085(11) -0.0009(11) -0.0028(11)
C12 0.0231(12) 0.0247(12) 0.0260(12) 0.0011(10) -0.0015(9) -0.0002(10)
C13 0.0250(12) 0.0325(14) 0.0403(14) 0.0044(11) -0.0036(10) 0.0033(11)
C14 0.0247(12) 0.0357(14) 0.0400(14) -0.0005(11) -0.0057(10) -0.0054(11)
C15 0.0259(13) 0.0339(14) 0.0302(13) 0.0007(11) 0.0059(10) -0.0052(10)
N1 0.0235(10) 0.0171(9) 0.0187(9) 0.0019(7) -0.0021(7) -0.0028(7)
I 0.02975(12) 0.02875(12) 0.02828(11) 0.01146(6) -0.00195(7) -0.00309(6)
P 0.0214(3) 0.0171(3) 0.0150(3) 0.0004(2) -0.0023(2) -0.0025(2)
B 0.0361(15) 0.0266(14) 0.0192(12) -0.0032(11) -0.0055(11) -0.0033(12)

loop_
_atom_type_symbol
_atom_type_description
_atom_type_scat_dispersion_real
_atom_type_scat_dispersion_imag
_atom_type_scat_source
C C 0.0033 0.0016 'International Tables Vol C Tables 4.2.6.8 and 6.1.1.4'
H H 0.0000 0.0000 'International Tables Vol C Tables 4.2.6.8 and 6.1.1.4'
B B 0.0013 0.0007 'International Tables Vol C Tables 4.2.6.8 and 6.1.1.4'
N N 0.0061 0.0033 'International Tables Vol C Tables 4.2.6.8 and 6.1.1.4'
P P 0.1023 0.0942 'International Tables Vol C Tables 4.2.6.8 and 6.1.1.4'
I I -0.4742 1.8119 'International Tables Vol C Tables 4.2.6.8 and 6.1.1.4'

loop_
_geom_angle_atom_site_label_1
_geom_angle_atom_site_label_2
_geom_angle_atom_site_label_3
_geom_angle
C2 C1 N1 113.23(17)
C2 C1 H1B 108.9
N1 C1 H1B 108.9
C2 C1 H1A 108.9
N1 C1 H1A 108.9
H1B C1 H1A 107.7
C1 C2 C3 110.72(17)
C1 C2 H2B 109.5
C3 C2 H2B 109.5
C1 C2 H2A 109.5
C3 C2 H2A 109.5
H2B C2 H2A 108.1
C2 C3 C4 108.41(17)
C2 C3 P 112.75(14)
C4 C3 P 119.40(14)
C2 C3 H3A 105.0
C4 C3 H3A 105.0
P C3 H3A 105.0
C5 C4 C3 109.89(17)
C5 C4 H4B 109.7
C3 C4 H4B 109.7
C5 C4 H4A 109.7
C3 C4 H4A 109.7
H4B C4 H4A 108.2
N1 C5 C4 113.01(16)
N1 C5 H5B 109.0
C4 C5 H5B 109.0
N1 C5 H5A 109.0
C4 C5 H5A 109.0
H5B C5 H5A 107.8
N1 C6 H6C 109.5
N1 C6 H6B 109.5
H6C C6 H6B 109.5
N1 C6 H6A 109.5
H6C C6 H6A 109.5
H6B C6 H6A 109.5
N1 C7 H7A 109.5
N1 C7 H7B 109.5
H7A C7 H7B 109.5
N1 C7 H7C 109.5
H7A C7 H7C 109.5
H7B C7 H7C 109.5
C11 C8 C10 107.90(19)
C11 C8 C9 109.06(18)
C10 C8 C9 108.02(18)
C11 C8 P 110.45(15)
C10 C8 P 107.07(14)
C9 C8 P 114.13(15)
C8 C9 H9C 109.5
C8 C9 H9B 109.5
H9C C9 H9B 109.5
C8 C9 H9A 109.5
H9C C9 H9A 109.5
H9B C9 H9A 109.5
C8 C10 H10C 109.5
C8 C10 H10B 109.5
H10C C10 H10B 109.5
C8 C10 H10A 109.5
H10C C10 H10A 109.5
H10B C10 H10A 109.5
C8 C11 H11C 109.5
C8 C11 H11B 109.5
H11C C11 H11B 109.5
C8 C11 H11A 109.5
H11C C11 H11A 109.5
H11B C11 H11A 109.5
C15 C12 C14 109.30(19)
C15 C12 C13 108.8(2)
C14 C12 C13 106.66(19)
C15 C12 P 115.01(16)
C14 C12 P 108.67(16)
C13 C12 P 108.06(15)
C12 C13 H13A 109.5
C12 C13 H13B 109.5
H13A C13 H13B 109.5
C12 C13 H13C 109.5
H13A C13 H13C 109.5
H13B C13 H13C 109.5
C12 C14 H14A 109.5
C12 C14 H14B 109.5
H14A C14 H14B 109.5
C12 C14 H14C 109.5
H14A C14 H14C 109.5
H14B C14 H14C 109.5
C12 C15 H15A 109.5
C12 C15 H15B 109.5
H15A C15 H15B 109.5
C12 C15 H15C 109.5
H15A C15 H15C 109.5
H15B C15 H15C 109.5
C7 N1 C6 108.03(17)
C7 N1 C1 108.02(16)
C6 N1 C1 111.83(16)
C7 N1 C5 108.79(15)
C6 N1 C5 110.79(16)
C1 N1 C5 109.29(16)
C3 P C12 110.17(10)
C3 P C8 104.38(9)
C12 P C8 112.96(10)
C3 P B 108.72(10)
C12 P B 110.01(11)
C8 P B 110.40(11)
P B H1B1 109.5
P B H2B1 109.5
H1B1 B H2B1 109.5
P B H3B1 109.5
H1B1 B H3B1 109.5
H2B1 B H3B1 109.5

loop_
_geom_bond_atom_site_label_1
_geom_bond_atom_site_label_2
_geom_bond_distance
C1 C2 1.509(3)
C1 N1 1.510(3)
C1 H1B 0.9700
C1 H1A 0.9700
C2 C3 1.535(3)
C2 H2B 0.9700
C2 H2A 0.9700
C3 C4 1.536(3)
C3 P 1.857(2)
C3 H3A 0.9800
C4 C5 1.516(3)
C4 H4B 0.9700
C4 H4A 0.9700
C5 N1 1.513(3)
C5 H5B 0.9700
C5 H5A 0.9700
C6 N1 1.498(3)
C6 H6C 0.9600
C6 H6B 0.9600
C6 H6A 0.9600
C7 N1 1.498(3)
C7 H7A 0.9600
C7 H7B 0.9600
C7 H7C 0.9600
C8 C11 1.528(3)
C8 C10 1.538(3)
C8 C9 1.539(3)
C8 P 1.880(2)
C9 H9C 0.9600
C9 H9B 0.9600
C9 H9A 0.9600
C10 H10C 0.9600
C10 H10B 0.9600
C10 H10A 0.9600
C11 H11C 0.9600
C11 H11B 0.9600
C11 H11A 0.9600
C12 C15 1.529(3)
C12 C14 1.542(3)
C12 C13 1.542(3)
C12 P 1.876(2)
C13 H13A 0.9600
C13 H13B 0.9600
C13 H13C 0.9600
C14 H14A 0.9600
C14 H14B 0.9600
C14 H14C 0.9600
C15 H15A 0.9600
C15 H15B 0.9600
C15 H15C 0.9600
P B 1.934(2)
B H1B1 0.9600
B H2B1 0.9600
B H3B1 0.9600

loop_
_geom_torsion_atom_site_label_1
_geom_torsion_atom_site_label_2
_geom_torsion_atom_site_label_3
_geom_torsion_atom_site_label_4
_geom_torsion
N1 C1 C2 C3 57.1(2)
C1 C2 C3 C4 -57.9(2)
C1 C2 C3 P 167.60(15)
C2 C3 C4 C5 58.4(2)
P C3 C4 C5 -170.69(14)
C3 C4 C5 N1 -58.4(2)
C2 C1 N1 C7 -171.88(17)
C2 C1 N1 C6 69.4(2)
C2 C1 N1 C5 -53.7(2)
C4 C5 N1 C7 172.23(18)
C4 C5 N1 C6 -69.2(2)
C4 C5 N1 C1 54.5(2)
C2 C3 P C12 88.31(16)
C4 C3 P C12 -40.71(19)
C2 C3 P C8 -150.15(15)
C4 C3 P C8 80.83(17)
C2 C3 P B -32.32(18)
C4 C3 P B -161.34(16)
C15 C12 P C3 70.81(19)
C14 C12 P C3 -166.32(15)
C13 C12 P C3 -50.95(18)
C15 C12 P C8 -45.5(2)
C14 C12 P C8 77.39(17)
C13 C12 P C8 -167.24(15)
C15 C12 P B -169.34(17)
C14 C12 P B -46.47(19)
C13 C12 P B 68.90(18)
C11 C8 P C3 -166.96(15)
C10 C8 P C3 75.81(16)
C9 C8 P C3 -43.66(18)
C11 C8 P C12 -47.28(18)
C10 C8 P C12 -164.51(14)
C9 C8 P C12 76.02(18)
C11 C8 P B 76.37(18)
C10 C8 P B -40.86(18)
C9 C8 P B -160.33(16)
